data_4344317
loop_
_publ_author_name
'Dismukes, J.P.'
'White, J.G.'

_publ_section_title
;
 The preparation, properties and crystal structures of some scandium
 sulfides in the range Sc2 S3 - Sc S
;
_journal_name_full 'Inorganic Chemistry'
_journal_page_first 1220
_journal_page_last 1228
_journal_volume 3
_journal_year 1964
_chemical_formula_sum 'S3 Sc2.055'
_chemical_name_systematic 'Sc2.055 S3'
_space_group_IT_number 166
_symmetry_space_group_name_Hall '-R 3 2"'
_symmetry_space_group_name_H-M 'R -3 m :H'
_cell_angle_alpha 90
_cell_angle_beta 90
_cell_angle_gamma 120
_cell_formula_units_Z 2
_cell_length_a 3.657
_cell_length_b 3.657
_cell_length_c 17.91
_cell_volume 207.432
_citation_journal_id_ASTM INOCAJ
_cod_data_source_file Dismukes_INOCAJ_1964_1727.cif
_cod_data_source_block S3Sc2.055
_cod_original_cell_volume 207.4322
_cod_database_code 4344317

loop_
_symmetry_equiv_pos_as_xyz
x,y,z
-y,x-y,z
-x+y,-x,z
y,x,-z
-x,-x+y,-z
x-y,-y,-z
-x,-y,-z
y,-x+y,-z
x-y,x,-z
-y,-x,z
x,x-y,z
-x+y,y,z
x+2/3,y+1/3,z+1/3
-y+2/3,x-y+1/3,z+1/3
-x+y+2/3,-x+1/3,z+1/3
y+2/3,x+1/3,-z+1/3
-x+2/3,-x+y+1/3,-z+1/3
x-y+2/3,-y+1/3,-z+1/3
-x+2/3,-y+1/3,-z+1/3
y+2/3,-x+y+1/3,-z+1/3
x-y+2/3,x+1/3,-z+1/3
-y+2/3,-x+1/3,z+1/3
x+2/3,x-y+1/3,z+1/3
-x+y+2/3,y+1/3,z+1/3
x+1/3,y+2/3,z+2/3
-y+1/3,x-y+2/3,z+2/3
-x+y+1/3,-x+2/3,z+2/3
y+1/3,x+2/3,-z+2/3
-x+1/3,-x+y+2/3,-z+2/3
x-y+1/3,-y+2/3,-z+2/3
-x+1/3,-y+2/3,-z+2/3
y+1/3,-x+y+2/3,-z+2/3
x-y+1/3,x+2/3,-z+2/3
-y+1/3,-x+2/3,z+2/3
x+1/3,x-y+2/3,z+2/3
-x+y+1/3,y+2/3,z+2/3

loop_
_atom_site_label
_atom_site_type_symbol
_atom_site_fract_x
_atom_site_fract_y
_atom_site_fract_z
_atom_site_occupancy
_atom_site_U_iso_or_equiv
Sc2 Sc+2 0 0 0.5 0.37 0.0
Sc1 Sc+2 0 0 0 1 0.0
S1 S-2 0 0 0.25 1 0.0
